data_4333900
loop_
_publ_author_name
'Andrew J. Tuxworth'
'Emma E. McCabe'
'David G. Free'
'Stewart J. Clark'
'John S. O. Evans'

_publ_section_title
;
 Structural Characterization and Physical Properties of the New Transition
 Metal Oxyselenide La2O2ZnSe2
;
_journal_name_full 'Inorganic Chemistry'
_journal_page_first 2078
_journal_page_last 2085
_journal_paper_doi 10.1021/ic302484x
_journal_volume 52
_journal_year 2013
_chemical_formula_sum 'La2 O2 Se2 Zn'
_space_group_IT_number 64
_symmetry_space_group_name_Hall '-C 2ac 2'
_symmetry_space_group_name_H-M 'C m c a'
_cell_angle_alpha 90
_cell_angle_beta 90
_cell_angle_gamma 90
_cell_formula_units_Z 16
_cell_length_a 22.93317(21)
_cell_length_b 17.800426(57)
_cell_length_c 5.732410(58)
_cell_volume 2340.09(3)
_cod_data_source_file ic302484x_si_002.cif
_cod_data_source_block La2O2Se2Zn
_cod_original_cell_volume 2340.086(33)
_cod_database_code 4333900

loop_
_symmetry_equiv_pos_as_xyz
'x, y, z '
'-x, -y+1/2, z+1/2 '
'-x, y, z '
'-x, y+1/2, -z+1/2 '
'x, -y, -z '
'x, -y+1/2, z+1/2 '
'-x, -y, -z '
'x, y+1/2, -z+1/2 '
'x+1/2, y+1/2, z '
'-x+1/2, -y, z+1/2 '
'-x+1/2, y+1/2, z '
'-x+1/2, y, -z+1/2 '
'x+1/2, -y+1/2, -z '
'x+1/2, -y, z+1/2 '
'-x+1/2, -y+1/2, -z '
'x+1/2, y, -z+1/2 '

loop_
_atom_site_label
_atom_site_type_symbol
_atom_site_symmetry_multiplicity
_atom_site_fract_x
_atom_site_fract_y
_atom_site_fract_z
_atom_site_occupancy
_atom_site_B_iso_or_equiv
La1 La 0 0.25 0.18113(31) 0.25 1 0.267(87)
La2 La 0 0 -0.17850(28) -0.22286(64) 1 0.158(72)
La3 La 0 -0.37455(19) 0.31853(19) 0.26742(45) 1 0.270(61)
Zn1 Zn 0 -0.42982(27) 0 0 1 0.90(11)
Zn2 Zn 0 -0.18926(50) 0 0 1 0.401(77)
Se1 Se 0 0.25 0.41737(65) 0.25 1 0.60(12)
Se2 Se 0 0 -0.41478(41) -0.21089(87) 1 0.715(98)
Se3 Se 0 -0.37346(27) 0.08353(38) 0.26001(58) 1 0.448(68)
O1 O 0 -0.31212(51) 0.24693(21) 0.5032(18) 1 0.664(80)
O2 O 0 0.43757(44) 0.24871(35) 0.52431(85) 1 0.260(65)
